data_7046034
loop_
_publ_author_name
'R\"adisch, Tim'
'Harmgarth, Nicole'
'Liebing, Phil'
'Beltr\'an-Leiva, Maria J'
'P\'aez-Hern\'andez, Day\'an'
'Arratia-P\'erez, Ramiro'
'Engelhardt, Felix'
'Hilfert, Liane'
'Oehler, Florian'
'Busse, Sabine'
'Edelmann, Frank T.'

_publ_section_title
;
 Three new types of transition metal carboranylamidinate complexes.
;
_journal_issue 19
_journal_name_full 'Dalton transactions (Cambridge, England : 2003)'
_journal_page_first 6666
_journal_page_last 6671
_journal_paper_doi 10.1039/c8dt01064a
_journal_volume 47
_journal_year 2018
_chemical_formula_moiety 'C22 H56 B20 Mo2 N4 O4, 4(C4 H8 O)'
_chemical_formula_sum 'C19 H44 B10 Mo N2 O4'
_chemical_formula_weight 568.60
_space_group_crystal_system monoclinic
_space_group_IT_number 14
_space_group_name_Hall '-P 2yn'
_space_group_name_H-M_alt 'P 1 21/n 1'
_symmetry_space_group_name_Hall '-P 2yn'
_symmetry_space_group_name_H-M 'P 1 21/n 1'
_atom_sites_solution_hydrogens mixed
_audit_creation_method SHELXL-2017/1
_audit_update_record
;
2017-09-13 deposited with the CCDC.
2018-04-13 downloaded from the CCDC.
;
_cell_angle_alpha 90
_cell_angle_beta 93.737(3)
_cell_angle_gamma 90
_cell_formula_units_Z 4
_cell_length_a 9.4087(4)
_cell_length_b 17.8661(8)
_cell_length_c 16.6682(7)
_cell_measurement_reflns_used 24078
_cell_measurement_temperature 100(1)
_cell_measurement_theta_max 25.349
_cell_measurement_theta_min 2.280
_cell_volume 2795.9(2)
_computing_cell_refinement 'STOE X-AREA'
_computing_data_collection 'STOE X-AREA'
_computing_data_reduction 'STOE X-RED'
_computing_molecular_graphics 'Diamond (Brandenburg, 1999)'
_computing_publication_material 'SHELXL-2016/4 (Sheldrick, 2016)'
_computing_structure_refinement 'SHELXL-2017/1 (Sheldrick, 2017)'
_computing_structure_solution 'SHELXT 2014/5 (Sheldrick, 2014)'
_diffrn_ambient_temperature 100(1)
_diffrn_detector 'image plate (34 cm diameter)'
_diffrn_detector_area_resol_mean 6.67
_diffrn_detector_type STOE
_diffrn_measured_fraction_theta_full 1.000
_diffrn_measured_fraction_theta_max 1.000
_diffrn_measurement_device '2-circle goniometer'
_diffrn_measurement_device_type 'STOE IPDS 2T'
_diffrn_measurement_method 'rotation method'
_diffrn_radiation_collimation '0.5 mm diameter, monocapillary'
_diffrn_radiation_monochromator 'plane graphite'
_diffrn_radiation_polarisn_norm 0
_diffrn_radiation_type 'Mo K\a'
_diffrn_radiation_wavelength 0.71073
_diffrn_reflns_av_R_equivalents 0.0517
_diffrn_reflns_av_unetI/netI 0.0326
_diffrn_reflns_Laue_measured_fraction_full 1.000
_diffrn_reflns_Laue_measured_fraction_max 1.000
_diffrn_reflns_limit_h_max 11
_diffrn_reflns_limit_h_min -11
_diffrn_reflns_limit_k_max 21
_diffrn_reflns_limit_k_min -21
_diffrn_reflns_limit_l_max 20
_diffrn_reflns_limit_l_min -20
_diffrn_reflns_number 24078
_diffrn_reflns_point_group_measured_fraction_full 1.000
_diffrn_reflns_point_group_measured_fraction_max 1.000
_diffrn_reflns_theta_full 25.242
_diffrn_reflns_theta_max 25.349
_diffrn_reflns_theta_min 2.280
_diffrn_source 'sealed X-ray tube, 12 x 0.4 mm long-fine focus'
_diffrn_source_current 40
_diffrn_source_power 2.00
_diffrn_source_voltage 50
_exptl_absorpt_coefficient_mu 0.498
_exptl_absorpt_correction_type none
_exptl_crystal_colour orange
_exptl_crystal_density_diffrn 1.351
_exptl_crystal_description block
_exptl_crystal_F_000 1184
_exptl_crystal_size_max 0.2679
_exptl_crystal_size_mid 0.1483
_exptl_crystal_size_min 0.1247
_refine_diff_density_max 0.387
_refine_diff_density_min -0.674
_refine_diff_density_rms 0.065
_refine_ls_extinction_method none
_refine_ls_goodness_of_fit_ref 1.024
_refine_ls_hydrogen_treatment mixed
_refine_ls_matrix_type full
_refine_ls_number_parameters 425
_refine_ls_number_reflns 5122
_refine_ls_number_restraints 1090
_refine_ls_restrained_S_all 0.973
_refine_ls_R_factor_all 0.0514
_refine_ls_R_factor_gt 0.0358
_refine_ls_shift/su_max 0.001
_refine_ls_shift/su_mean 0.000
_refine_ls_structure_factor_coef Fsqd
_refine_ls_weighting_details 'w=1/[\s^2^(Fo^2^)+(0.0378P)^2^+3.5305P] where P=(Fo^2^+2Fc^2^)/3'
_refine_ls_weighting_scheme calc
_refine_ls_wR_factor_gt 0.0777
_refine_ls_wR_factor_ref 0.0833
_reflns_Friedel_coverage 0.000
_reflns_number_gt 4037
_reflns_number_total 5122
_reflns_threshold_expression 'I > 2\s(I)'
_cod_data_source_file c8dt01064a2.cif
_cod_data_source_block fe0019_a
_cod_depositor_comments 'Adding full bibliography for 7046033--7046035.cif.'
_cod_database_code 7046034
_shelx_shelxl_version_number 2017/1
_shelx_space_group_comment
;
The symmetry employed for this shelxl refinement is uniquely defined
by the following loop, which should always be used as a source of
symmetry information in preference to the above space-group names.
They are only intended as comments.
;

loop_
_space_group_symop_operation_xyz
'x, y, z'
'-x+1/2, y+1/2, -z+1/2'
'-x, -y, -z'
'x-1/2, -y-1/2, z-1/2'

loop_
_atom_site_label
_atom_site_type_symbol
_atom_site_fract_x
_atom_site_fract_y
_atom_site_fract_z
_atom_site_U_iso_or_equiv
_atom_site_adp_type
_atom_site_occupancy
_atom_site_site_symmetry_order
_atom_site_calc_flag
_atom_site_refinement_flags_posn
_atom_site_refinement_flags_adp
_atom_site_refinement_flags_occupancy
_atom_site_disorder_assembly
_atom_site_disorder_group
B1 B 0.2849(4) -0.2242(2) 0.3256(2) 0.0309(8) Uani 1 1 d . U . . .
H1 H 0.244885 -0.236394 0.263508 0.037 Uiso 1 1 calc R U . . .
N1 N 0.5396(2) -0.11331(13) 0.61102(14) 0.0169(5) Uani 1 1 d . U . . .
O1 O 0.7489(2) -0.02456(11) 0.51056(12) 0.0199(4) Uani 1 1 d . U . . .
C1 C 0.3962(3) -0.12056(16) 0.43858(16) 0.0160(6) Uani 1 1 d . U . . .
Mo1 Mo 0.55164(2) -0.00010(2) 0.55675(2) 0.01325(8) Uani 1 1 d . . . . .
B2 B 0.4260(4) -0.1607(2) 0.3475(2) 0.0238(7) Uani 1 1 d . U . . .
H2 H 0.478346 -0.131280 0.299539 0.029 Uiso 1 1 calc R U . . .
N2 N 0.4263(3) -0.22418(15) 0.64898(15) 0.0243(6) Uani 1 1 d D U . . .
H2A H 0.390(3) -0.2717(13) 0.6272(19) 0.029 Uiso 1 1 d D U . . .
O2 O 0.6397(2) -0.02184(10) 0.38839(12) 0.0192(4) Uani 1 1 d . U . . .
C2 C 0.4035(3) -0.18777(15) 0.50882(17) 0.0166(6) Uani 1 1 d . U . . .
C3 C 0.4606(3) -0.17111(15) 0.59473(17) 0.0171(6) Uani 1 1 d . U . . .
B3 B 0.4529(4) -0.2577(2) 0.3654(2) 0.0302(8) Uani 1 1 d . U . . .
H3 H 0.522430 -0.291934 0.329509 0.036 Uiso 1 1 calc R U . . .
B8 B 0.4411(4) -0.2733(2) 0.4695(2) 0.0243(7) Uani 1 1 d . U . . .
H8 H 0.503436 -0.316983 0.502232 0.029 Uiso 1 1 calc R U . . .
C8 C 0.2365(5) -0.1526(3) 0.7099(3) 0.0599(13) Uani 1 1 d . U . . .
H8A H 0.269008 -0.108417 0.683993 0.090 Uiso 1 1 calc R U . . .
H8AB H 0.198575 -0.139213 0.760029 0.090 Uiso 1 1 calc R U . . .
H8AC H 0.163578 -0.176342 0.675836 0.090 Uiso 1 1 calc R U . . .
B7 B 0.5231(4) -0.18976(19) 0.4358(2) 0.0221(7) Uani 1 1 d . U . . .
H7 H 0.637805 -0.178888 0.446499 0.026 Uiso 1 1 calc R U . . .
C7 C 0.3593(4) -0.2059(2) 0.7254(2) 0.0344(8) Uani 1 1 d . U . . .
H7A H 0.430831 -0.181860 0.762197 0.041 Uiso 1 1 calc R U . . .
B6 B 0.2526(4) -0.13745(19) 0.3726(2) 0.0230(7) Uani 1 1 d . U . . .
H6 H 0.191410 -0.092601 0.341092 0.028 Uiso 1 1 calc R U . . .
C6 C 0.7829(3) -0.1071(2) 0.6734(2) 0.0400(9) Uani 1 1 d . U . . .
H6A H 0.805723 -0.143249 0.633597 0.060 Uiso 1 1 calc R U . . .
H6AB H 0.840356 -0.116140 0.722169 0.060 Uiso 1 1 calc R U . . .
H6AC H 0.801614 -0.057671 0.654096 0.060 Uiso 1 1 calc R U . . .
B5 B 0.1682(4) -0.2196(2) 0.4060(2) 0.0269(8) Uani 1 1 d . U . . .
H5 H 0.052700 -0.228543 0.396440 0.032 Uiso 1 1 calc R U . . .
C5 C 0.5808(5) -0.0520(2) 0.7457(2) 0.0421(10) Uani 1 1 d . U . . .
H5A H 0.604463 -0.004089 0.724153 0.063 Uiso 1 1 calc R U . . .
H5AB H 0.629124 -0.058166 0.797814 0.063 Uiso 1 1 calc R U . . .
H5AC H 0.479805 -0.054902 0.750374 0.063 Uiso 1 1 calc R U . . .
C4 C 0.6271(3) -0.11379(18) 0.68967(18) 0.0265(7) Uani 1 1 d . U . . .
H4 H 0.612852 -0.162077 0.715867 0.032 Uiso 1 1 calc R U . . .
B4 B 0.2932(4) -0.2945(2) 0.4012(2) 0.0286(8) Uani 1 1 d . U . . .
H4A H 0.258981 -0.352390 0.388354 0.034 Uiso 1 1 calc R U . . .
B9 B 0.2651(4) -0.25074(19) 0.4935(2) 0.0220(7) Uani 1 1 d . U . . .
H9 H 0.212748 -0.280268 0.541433 0.026 Uiso 1 1 calc R U . . .
C9 C 0.3142(4) -0.2789(2) 0.7626(2) 0.0395(9) Uani 1 1 d . U . . .
H9A H 0.241358 -0.302108 0.728043 0.059 Uiso 1 1 calc R U . . .
H9AB H 0.277847 -0.269081 0.814061 0.059 Uiso 1 1 calc R U . . .
H9AC H 0.394826 -0.311770 0.769269 0.059 Uiso 1 1 calc R U . . .
B10 B 0.2410(3) -0.15306(19) 0.4770(2) 0.0198(7) Uani 1 1 d . U . . .
H10 H 0.174612 -0.118661 0.514474 0.024 Uiso 1 1 calc R U . . .
C10 C 0.7517(3) -0.02946(17) 0.43483(19) 0.0223(6) Uani 1 1 d . U . . .
C11 C 0.8897(4) -0.0462(2) 0.3995(2) 0.0374(9) Uani 1 1 d . U . . .
H11A H 0.879500 -0.039098 0.342299 0.056 Uiso 1 1 calc R U . . .
H11B H 0.916429 -0.097046 0.411148 0.056 Uiso 1 1 calc R U . . .
H11C H 0.961924 -0.013077 0.422224 0.056 Uiso 1 1 calc R U . . .
O1A O 0.0589(12) 0.4262(6) 0.4328(5) 0.063(3) Uani 0.562(9) 1 d D U P A 1
C1A C 0.0536(7) 0.3998(4) 0.5130(3) 0.0340(18) Uani 0.562(9) 1 d D U P A 1
H1AA H -0.038758 0.378278 0.521815 0.041 Uiso 0.562(9) 1 calc R U P A 1
H1AB H 0.073677 0.439652 0.551523 0.041 Uiso 0.562(9) 1 calc R U P A 1
C2A C 0.1665(17) 0.3421(7) 0.5186(7) 0.039(3) Uani 0.562(9) 1 d D U P A 1
H2AA H 0.155163 0.308765 0.563643 0.047 Uiso 0.562(9) 1 calc R U P A 1
H2AB H 0.260375 0.364684 0.523999 0.047 Uiso 0.562(9) 1 calc R U P A 1
C3A C 0.143(2) 0.3018(7) 0.4402(8) 0.041(3) Uani 0.562(9) 1 d D U P A 1
H3AA H 0.079253 0.259641 0.445136 0.049 Uiso 0.562(9) 1 calc R U P A 1
H3AB H 0.232442 0.283901 0.421578 0.049 Uiso 0.562(9) 1 calc R U P A 1
C4A C 0.076(2) 0.3608(7) 0.3832(7) 0.042(3) Uani 0.562(9) 1 d D U P A 1
H4AA H 0.138447 0.371661 0.340431 0.051 Uiso 0.562(9) 1 calc R U P A 1
H4AB H -0.014831 0.343797 0.359546 0.051 Uiso 0.562(9) 1 calc R U P A 1
O1A' O 0.066(2) 0.4142(10) 0.4237(10) 0.108(5) Uani 0.438(9) 1 d D U P A 2
C1A' C 0.1674(9) 0.4215(4) 0.4949(5) 0.039(2) Uani 0.438(9) 1 d D U P A 2
H1AC H 0.264404 0.428196 0.479843 0.047 Uiso 0.438(9) 1 calc R U P A 2
H1AD H 0.141791 0.462298 0.529508 0.047 Uiso 0.438(9) 1 calc R U P A 2
C2A' C 0.147(2) 0.3479(7) 0.5326(9) 0.041(4) Uani 0.438(9) 1 d D U P A 2
H2AC H 0.058422 0.346587 0.559436 0.049 Uiso 0.438(9) 1 calc R U P A 2
H2AD H 0.225178 0.336359 0.571336 0.049 Uiso 0.438(9) 1 calc R U P A 2
C3A' C 0.142(3) 0.2946(8) 0.4639(10) 0.038(4) Uani 0.438(9) 1 d D U P A 2
H3AC H 0.079341 0.253005 0.473174 0.045 Uiso 0.438(9) 1 calc R U P A 2
H3AD H 0.236773 0.275241 0.455909 0.045 Uiso 0.438(9) 1 calc R U P A 2
C4A' C 0.088(3) 0.3395(11) 0.3933(10) 0.064(5) Uani 0.438(9) 1 d D U P A 2
H4AC H 0.156365 0.340165 0.352268 0.076 Uiso 0.438(9) 1 calc R U P A 2
H4AD H -0.001080 0.318858 0.370234 0.076 Uiso 0.438(9) 1 calc R U P A 2
O1B O 0.5833(12) 0.3916(7) 0.3835(8) 0.038(3) Uani 0.484(8) 1 d D U P B 1
C1B C 0.6977(12) 0.4423(6) 0.4001(9) 0.039(3) Uani 0.484(8) 1 d D U P B 1
H1BA H 0.788766 0.417758 0.395533 0.047 Uiso 0.484(8) 1 calc R U P B 1
H1BB H 0.694798 0.463159 0.453745 0.047 Uiso 0.484(8) 1 calc R U P B 1
C2B C 0.6746(11) 0.5014(5) 0.3381(6) 0.071(3) Uani 0.484(8) 1 d D U P B 1
H2BA H 0.709546 0.485972 0.287208 0.086 Uiso 0.484(8) 1 calc R U P B 1
H2BB H 0.720584 0.547939 0.355094 0.086 Uiso 0.484(8) 1 calc R U P B 1
C3B C 0.5131(11) 0.5092(5) 0.3323(8) 0.073(3) Uani 0.484(8) 1 d D U P B 1
H3BA H 0.482225 0.545266 0.371119 0.087 Uiso 0.484(8) 1 calc R U P B 1
H3BB H 0.478332 0.524676 0.278829 0.087 Uiso 0.484(8) 1 calc R U P B 1
C4B C 0.4630(13) 0.4330(6) 0.3507(9) 0.048(3) Uani 0.484(8) 1 d D U P B 1
H4BA H 0.390153 0.435401 0.389224 0.057 Uiso 0.484(8) 1 calc R U P B 1
H4BB H 0.422901 0.409067 0.302197 0.057 Uiso 0.484(8) 1 calc R U P B 1
O1B' O 0.6068(11) 0.3928(6) 0.3610(7) 0.037(3) Uani 0.516(8) 1 d D U P B 2
C1B' C 0.6619(13) 0.4545(7) 0.4070(11) 0.061(4) Uani 0.516(8) 1 d D U P B 2
H1BC H 0.749899 0.471930 0.386176 0.073 Uiso 0.516(8) 1 calc R U P B 2
H1BD H 0.681490 0.439681 0.462665 0.073 Uiso 0.516(8) 1 calc R U P B 2
C2B' C 0.5518(10) 0.5154(5) 0.4013(9) 0.079(3) Uani 0.516(8) 1 d D U P B 2
H2BC H 0.547536 0.541574 0.452079 0.094 Uiso 0.516(8) 1 calc R U P B 2
H2BD H 0.571277 0.551179 0.359649 0.094 Uiso 0.516(8) 1 calc R U P B 2
C3B' C 0.4185(10) 0.4741(6) 0.3808(7) 0.068(3) Uani 0.516(8) 1 d D U P B 2
H3BC H 0.352529 0.504586 0.347744 0.082 Uiso 0.516(8) 1 calc R U P B 2
H3BD H 0.373316 0.459543 0.429049 0.082 Uiso 0.516(8) 1 calc R U P B 2
C4B' C 0.4618(12) 0.4070(5) 0.3357(7) 0.041(3) Uani 0.516(8) 1 d D U P B 2
H4BC H 0.402811 0.364477 0.347736 0.050 Uiso 0.516(8) 1 calc R U P B 2
H4BD H 0.452045 0.416368 0.278314 0.050 Uiso 0.516(8) 1 calc R U P B 2

loop_
_atom_site_aniso_label
_atom_site_aniso_U_11
_atom_site_aniso_U_22
_atom_site_aniso_U_33
_atom_site_aniso_U_23
_atom_site_aniso_U_13
_atom_site_aniso_U_12
B1 0.046(2) 0.0225(18) 0.0231(18) -0.0032(14) -0.0057(16) -0.0075(16)
N1 0.0173(12) 0.0159(12) 0.0169(12) 0.0020(9) -0.0039(9) -0.0020(9)
O1 0.0156(9) 0.0161(10) 0.0279(11) 0.0011(8) 0.0014(8) -0.0002(8)
C1 0.0190(13) 0.0152(14) 0.0136(13) -0.0023(11) -0.0010(10) -0.0008(11)
Mo1 0.01441(12) 0.01268(12) 0.01253(11) 0.00011(10) -0.00023(8) -0.00052(10)
B2 0.0350(19) 0.0199(17) 0.0163(16) -0.0068(13) 0.0005(14) -0.0031(14)
N2 0.0315(14) 0.0200(13) 0.0205(13) 0.0064(10) -0.0042(11) -0.0064(11)
O2 0.0247(10) 0.0146(10) 0.0191(10) -0.0007(8) 0.0073(8) -0.0008(8)
C2 0.0167(13) 0.0146(13) 0.0182(13) 0.0018(11) -0.0015(11) 0.0006(11)
C3 0.0183(14) 0.0134(13) 0.0193(14) 0.0032(11) -0.0013(11) 0.0012(11)
B3 0.042(2) 0.0195(18) 0.0300(19) -0.0089(15) 0.0049(16) -0.0024(15)
B8 0.0281(18) 0.0145(16) 0.0297(18) -0.0008(14) -0.0020(15) -0.0011(14)
C8 0.074(3) 0.055(3) 0.055(3) 0.030(2) 0.042(2) 0.020(2)
B7 0.0274(17) 0.0168(16) 0.0229(17) -0.0018(13) 0.0084(14) 0.0024(13)
C7 0.047(2) 0.0337(19) 0.0228(16) 0.0106(14) 0.0062(15) -0.0096(15)
B6 0.0291(18) 0.0200(17) 0.0187(16) 0.0025(13) -0.0089(14) -0.0066(14)
C6 0.0307(17) 0.037(2) 0.048(2) 0.0208(17) -0.0257(16) -0.0133(15)
B5 0.0278(18) 0.0205(17) 0.0306(19) 0.0018(15) -0.0115(14) -0.0075(14)
C5 0.080(3) 0.0254(18) 0.0181(16) 0.0020(13) -0.0171(17) -0.0090(18)
C4 0.0362(17) 0.0207(15) 0.0206(15) 0.0089(12) -0.0137(13) -0.0064(13)
B4 0.036(2) 0.0176(17) 0.0310(19) -0.0028(14) -0.0087(16) -0.0057(14)
B9 0.0227(16) 0.0147(15) 0.0276(17) 0.0001(13) -0.0055(14) -0.0053(13)
C9 0.043(2) 0.042(2) 0.0332(19) 0.0194(17) -0.0015(16) -0.0154(17)
B10 0.0175(15) 0.0174(16) 0.0239(17) 0.0027(13) -0.0038(13) -0.0022(12)
C10 0.0211(14) 0.0141(13) 0.0326(16) -0.0003(12) 0.0086(12) -0.0002(12)
C11 0.0253(17) 0.037(2) 0.052(2) -0.0019(17) 0.0192(16) 0.0040(14)
O1A 0.068(5) 0.059(5) 0.066(4) 0.013(3) 0.034(4) 0.018(4)
C1A 0.030(3) 0.042(4) 0.030(3) -0.011(3) -0.002(2) -0.003(3)
C2A 0.032(5) 0.062(6) 0.025(5) 0.009(4) 0.011(4) 0.008(4)
C3A 0.040(5) 0.046(5) 0.036(7) -0.002(4) -0.005(6) 0.001(5)
C4A 0.037(5) 0.061(7) 0.027(4) 0.006(4) -0.009(4) 0.005(5)
O1A' 0.109(10) 0.081(8) 0.126(9) 0.033(7) -0.051(8) 0.014(7)
C1A' 0.029(5) 0.023(4) 0.067(6) 0.007(4) 0.011(4) -0.001(3)
C2A' 0.054(9) 0.039(6) 0.031(6) -0.002(4) 0.006(6) -0.020(6)
C3A' 0.033(6) 0.042(5) 0.039(9) 0.005(5) 0.000(7) -0.005(4)
C4A' 0.061(11) 0.090(10) 0.040(7) 0.019(6) -0.001(6) -0.023(8)
O1B 0.033(5) 0.033(4) 0.047(6) 0.019(4) -0.007(4) -0.008(3)
C1B 0.042(5) 0.025(5) 0.051(5) 0.003(4) 0.001(4) -0.005(4)
C2B 0.096(6) 0.048(5) 0.065(6) 0.017(5) -0.029(5) -0.034(5)
C3B 0.097(6) 0.036(5) 0.081(7) 0.007(5) -0.028(6) 0.022(5)
C4B 0.037(4) 0.045(6) 0.059(7) -0.015(5) -0.010(4) 0.010(4)
O1B' 0.027(3) 0.027(3) 0.057(7) 0.003(4) 0.001(4) -0.001(3)
C1B' 0.045(6) 0.037(6) 0.096(9) -0.009(5) -0.021(6) -0.002(4)
C2B' 0.078(6) 0.036(5) 0.120(9) -0.008(5) -0.002(6) 0.010(4)
C3B' 0.058(5) 0.060(6) 0.083(7) -0.011(5) -0.019(5) 0.025(4)
C4B' 0.037(4) 0.037(5) 0.049(6) 0.011(4) -0.004(4) 0.010(4)

loop_
_atom_type_symbol
_atom_type_description
_atom_type_scat_dispersion_real
_atom_type_scat_dispersion_imag
_atom_type_scat_source
C C 0.0033 0.0016 'International Tables Vol C Tables 4.2.6.8 and 6.1.1.4'
H H 0.0000 0.0000 'International Tables Vol C Tables 4.2.6.8 and 6.1.1.4'
N N 0.0061 0.0033 'International Tables Vol C Tables 4.2.6.8 and 6.1.1.4'
B B 0.0013 0.0007 'International Tables Vol C Tables 4.2.6.8 and 6.1.1.4'
O O 0.0106 0.0060 'International Tables Vol C Tables 4.2.6.8 and 6.1.1.4'
Mo Mo -1.6832 0.6857 'International Tables Vol C Tables 4.2.6.8 and 6.1.1.4'

loop_
_geom_angle_atom_site_label_1
_geom_angle_atom_site_label_2
_geom_angle_atom_site_label_3
_geom_angle
_geom_angle_site_symmetry_1
_geom_angle_site_symmetry_3
B2 B1 B6 59.7(2) . .
B2 B1 B4 108.0(3) . .
B6 B1 B4 107.8(3) . .
B2 B1 B3 60.1(2) . .
B6 B1 B3 107.7(2) . .
B4 B1 B3 60.1(2) . .
B2 B1 B5 107.8(2) . .
B6 B1 B5 59.8(2) . .
B4 B1 B5 60.1(2) . .
B3 B1 B5 108.1(3) . .
B2 B1 H1 121.8 . .
B6 B1 H1 122.1 . .
B4 B1 H1 121.6 . .
B3 B1 H1 121.7 . .
B5 B1 H1 121.7 . .
C3 N1 C4 117.0(2) . .
C3 N1 Mo1 133.35(19) . .
C4 N1 Mo1 108.73(17) . .
C10 O1 Mo1 117.11(18) . .
C2 C1 B6 108.5(2) . .
C2 C1 B2 108.4(2) . .
B6 C1 B2 61.75(19) . .
C2 C1 B7 60.47(18) . .
B6 C1 B7 112.1(2) . .
B2 C1 B7 61.49(19) . .
C2 C1 B10 59.92(17) . .
B6 C1 B10 61.92(18) . .
B2 C1 B10 112.1(2) . .
B7 C1 B10 111.8(2) . .
C2 C1 Mo1 132.48(17) . 3_656
B6 C1 Mo1 111.01(18) . 3_656
B2 C1 Mo1 112.91(18) . 3_656
B7 C1 Mo1 123.25(19) . 3_656
B10 C1 Mo1 120.30(18) . 3_656
Mo1 Mo1 O1 92.22(6) 3_656 .
Mo1 Mo1 O2 91.88(6) 3_656 3_656
O1 Mo1 O2 175.71(8) . 3_656
Mo1 Mo1 C1 96.92(7) 3_656 3_656
O1 Mo1 C1 90.93(9) . 3_656
O2 Mo1 C1 89.86(9) 3_656 3_656
Mo1 Mo1 N1 109.90(6) 3_656 .
O1 Mo1 N1 91.68(8) . .
O2 Mo1 N1 85.71(8) 3_656 .
C1 Mo1 N1 152.92(9) 3_656 .
C1 B2 B7 59.34(18) . .
C1 B2 B6 58.95(18) . .
B7 B2 B6 108.0(2) . .
C1 B2 B1 106.7(2) . .
B7 B2 B1 109.0(3) . .
B6 B2 B1 60.3(2) . .
C1 B2 B3 106.8(2) . .
B7 B2 B3 60.7(2) . .
B6 B2 B3 108.4(3) . .
B1 B2 B3 60.3(2) . .
C1 B2 H2 123.3 . .
B7 B2 H2 121.1 . .
B6 B2 H2 121.7 . .
B1 B2 H2 121.5 . .
B3 B2 H2 121.6 . .
C3 N2 C7 123.0(3) . .
C3 N2 H2A 117(2) . .
C7 N2 H2A 111(2) . .
C10 O2 Mo1 116.89(18) . 3_656
C3 C2 C1 120.8(2) . .
C3 C2 B10 118.4(2) . .
C1 C2 B10 61.69(17) . .
C3 C2 B8 117.7(2) . .
C1 C2 B8 111.9(2) . .
B10 C2 B8 114.2(2) . .
C3 C2 B7 117.7(2) . .
C1 C2 B7 61.10(17) . .
B10 C2 B7 113.9(2) . .
B8 C2 B7 63.01(19) . .
C3 C2 B9 118.8(2) . .
C1 C2 B9 111.6(2) . .
B10 C2 B9 62.49(18) . .
B8 C2 B9 62.22(19) . .
B7 C2 B9 113.9(2) . .
N1 C3 N2 125.1(3) . .
N1 C3 C2 121.1(2) . .
N2 C3 C2 113.8(2) . .
B8 B3 B2 107.5(2) . .
B8 B3 B1 107.9(3) . .
B2 B3 B1 59.7(2) . .
B8 B3 B4 60.3(2) . .
B2 B3 B4 107.6(3) . .
B1 B3 B4 59.9(2) . .
B8 B3 B7 60.4(2) . .
B2 B3 B7 59.22(19) . .
B1 B3 B7 107.3(3) . .
B4 B3 B7 108.4(3) . .
B8 B3 H3 121.6 . .
B2 B3 H3 122.4 . .
B1 B3 H3 122.0 . .
B4 B3 H3 121.5 . .
B7 B3 H3 121.9 . .
C2 B8 B3 105.3(2) . .
C2 B8 B9 59.42(18) . .
B3 B8 B9 107.7(3) . .
C2 B8 B4 105.3(2) . .
B3 B8 B4 60.1(2) . .
B9 B8 B4 59.4(2) . .
C2 B8 B7 58.56(18) . .
B3 B8 B7 60.3(2) . .
B9 B8 B7 108.0(2) . .
B4 B8 B7 108.2(3) . .
C2 B8 H8 124.2 . .
B3 B8 H8 122.2 . .
B9 B8 H8 121.6 . .
B4 B8 H8 122.3 . .
B7 B8 H8 121.4 . .
C7 C8 H8A 109.5 . .
C7 C8 H8AB 109.5 . .
H8A C8 H8AB 109.5 . .
C7 C8 H8AC 109.5 . .
H8A C8 H8AC 109.5 . .
H8AB C8 H8AC 109.5 . .
C2 B7 C1 58.43(16) . .
C2 B7 B2 105.0(2) . .
C1 B7 B2 59.17(18) . .
C2 B7 B3 104.5(2) . .
C1 B7 B3 106.2(3) . .
B2 B7 B3 60.1(2) . .
C2 B7 B8 58.42(18) . .
C1 B7 B8 106.1(2) . .
B2 B7 B8 107.4(3) . .
B3 B7 B8 59.4(2) . .
C2 B7 H7 124.4 . .
C1 B7 H7 122.9 . .
B2 B7 H7 122.3 . .
B3 B7 H7 122.9 . .
B8 B7 H7 122.4 . .
N2 C7 C8 110.7(3) . .
N2 C7 C9 107.8(3) . .
C8 C7 C9 112.4(3) . .
N2 C7 H7A 108.6 . .
C8 C7 H7A 108.6 . .
C9 C7 H7A 108.6 . .
C1 B6 B2 59.29(18) . .
C1 B6 B10 59.58(17) . .
B2 B6 B10 108.3(2) . .
C1 B6 B1 106.7(2) . .
B2 B6 B1 60.0(2) . .
B10 B6 B1 108.6(2) . .
C1 B6 B5 107.1(2) . .
B2 B6 B5 108.6(3) . .
B10 B6 B5 60.31(19) . .
B1 B6 B5 60.5(2) . .
C1 B6 H6 123.0 . .
B2 B6 H6 121.5 . .
B10 B6 H6 121.3 . .
B1 B6 H6 121.7 . .
B5 B6 H6 121.4 . .
C4 C6 H6A 109.5 . .
C4 C6 H6AB 109.5 . .
H6A C6 H6AB 109.5 . .
C4 C6 H6AC 109.5 . .
H6A C6 H6AC 109.5 . .
H6AB C6 H6AC 109.5 . .
B9 B5 B6 107.7(2) . .
B9 B5 B10 60.33(19) . .
B6 B5 B10 59.73(19) . .
B9 B5 B4 59.6(2) . .
B6 B5 B4 107.2(3) . .
B10 B5 B4 107.7(2) . .
B9 B5 B1 107.3(3) . .
B6 B5 B1 59.6(2) . .
B10 B5 B1 107.4(2) . .
B4 B5 B1 59.6(2) . .
B9 B5 H5 121.9 . .
B6 B5 H5 122.1 . .
B10 B5 H5 121.7 . .
B4 B5 H5 122.2 . .
B1 B5 H5 122.2 . .
C4 C5 H5A 109.5 . .
C4 C5 H5AB 109.5 . .
H5A C5 H5AB 109.5 . .
C4 C5 H5AC 109.5 . .
H5A C5 H5AC 109.5 . .
H5AB C5 H5AC 109.5 . .
N1 C4 C6 109.0(3) . .
N1 C4 C5 111.6(3) . .
C6 C4 C5 111.7(3) . .
N1 C4 H4 108.1 . .
C6 C4 H4 108.1 . .
C5 C4 H4 108.1 . .
B9 B4 B1 107.7(3) . .
B9 B4 B3 107.9(2) . .
B1 B4 B3 60.0(2) . .
B9 B4 B8 60.2(2) . .
B1 B4 B8 107.4(3) . .
B3 B4 B8 59.6(2) . .
B9 B4 B5 59.4(2) . .
B1 B4 B5 60.3(2) . .
B3 B4 B5 108.1(3) . .
B8 B4 B5 107.5(2) . .
B9 B4 H4A 121.9 . .
B1 B4 H4A 121.8 . .
B3 B4 H4A 121.7 . .
B8 B4 H4A 122.1 . .
B5 B4 H4A 121.8 . .
C2 B9 B5 105.2(2) . .
C2 B9 B4 105.3(2) . .
B5 B9 B4 61.0(2) . .
C2 B9 B8 58.36(18) . .
B5 B9 B8 109.0(3) . .
B4 B9 B8 60.5(2) . .
C2 B9 B10 58.06(17) . .
B5 B9 B10 60.50(19) . .
B4 B9 B10 109.0(2) . .
B8 B9 B10 107.4(2) . .
C2 B9 H9 125.0 . .
B5 B9 H9 121.5 . .
B4 B9 H9 121.4 . .
B8 B9 H9 121.5 . .
B10 B9 H9 121.6 . .
C7 C9 H9A 109.5 . .
C7 C9 H9AB 109.5 . .
H9A C9 H9AB 109.5 . .
C7 C9 H9AC 109.5 . .
H9A C9 H9AC 109.5 . .
H9AB C9 H9AC 109.5 . .
C2 B10 C1 58.39(17) . .
C2 B10 B6 104.6(2) . .
C1 B10 B6 58.50(18) . .
C2 B10 B9 59.45(18) . .
C1 B10 B9 106.5(2) . .
B6 B10 B9 106.9(2) . .
C2 B10 B5 105.2(2) . .
C1 B10 B5 106.0(2) . .
B6 B10 B5 59.96(19) . .
B9 B10 B5 59.17(19) . .
C2 B10 H10 123.9 . .
C1 B10 H10 123.1 . .
B6 B10 H10 122.9 . .
B9 B10 H10 122.1 . .
B5 B10 H10 122.8 . .
O1 C10 O2 121.9(3) . .
O1 C10 C11 118.9(3) . .
O2 C10 C11 119.2(3) . .
C10 C11 H11A 109.5 . .
C10 C11 H11B 109.5 . .
H11A C11 H11B 109.5 . .
C10 C11 H11C 109.5 . .
H11A C11 H11C 109.5 . .
H11B C11 H11C 109.5 . .
C1A O1A C4A 106.3(8) . .
O1A C1A C2A 102.8(7) . .
O1A C1A H1AA 111.2 . .
C2A C1A H1AA 111.2 . .
O1A C1A H1AB 111.2 . .
C2A C1A H1AB 111.2 . .
H1AA C1A H1AB 109.1 . .
C1A C2A C3A 102.5(9) . .
C1A C2A H2AA 111.3 . .
C3A C2A H2AA 111.3 . .
C1A C2A H2AB 111.3 . .
C3A C2A H2AB 111.3 . .
H2AA C2A H2AB 109.2 . .
C2A C3A C4A 104.0(8) . .
C2A C3A H3AA 110.9 . .
C4A C3A H3AA 110.9 . .
C2A C3A H3AB 110.9 . .
C4A C3A H3AB 110.9 . .
H3AA C3A H3AB 109.0 . .
O1A C4A C3A 105.0(7) . .
O1A C4A H4AA 110.7 . .
C3A C4A H4AA 110.7 . .
O1A C4A H4AB 110.7 . .
C3A C4A H4AB 110.7 . .
H4AA C4A H4AB 108.8 . .
C4A' O1A' C1A' 105.4(11) . .
C2A' C1A' O1A' 99.6(10) . .
C2A' C1A' H1AC 111.8 . .
O1A' C1A' H1AC 111.8 . .
C2A' C1A' H1AD 111.8 . .
O1A' C1A' H1AD 111.8 . .
H1AC C1A' H1AD 109.6 . .
C1A' C2A' C3A' 103.9(11) . .
C1A' C2A' H2AC 111.0 . .
C3A' C2A' H2AC 111.0 . .
C1A' C2A' H2AD 111.0 . .
C3A' C2A' H2AD 111.0 . .
H2AC C2A' H2AD 109.0 . .
C2A' C3A' C4A' 104.8(10) . .
C2A' C3A' H3AC 110.8 . .
C4A' C3A' H3AC 110.8 . .
C2A' C3A' H3AD 110.8 . .
C4A' C3A' H3AD 110.8 . .
H3AC C3A' H3AD 108.9 . .
O1A' C4A' C3A' 105.6(10) . .
O1A' C4A' H4AC 110.6 . .
C3A' C4A' H4AC 110.6 . .
O1A' C4A' H4AD 110.6 . .
C3A' C4A' H4AD 110.6 . .
H4AC C4A' H4AD 108.8 . .
C1B O1B C4B 108.3(10) . .
O1B C1B C2B 104.1(9) . .
O1B C1B H1BA 110.9 . .
C2B C1B H1BA 110.9 . .
O1B C1B H1BB 110.9 . .
C2B C1B H1BB 110.9 . .
H1BA C1B H1BB 109.0 . .
C1B C2B C3B 102.1(8) . .
C1B C2B H2BA 111.4 . .
C3B C2B H2BA 111.4 . .
C1B C2B H2BB 111.4 . .
C3B C2B H2BB 111.4 . .
H2BA C2B H2BB 109.2 . .
C4B C3B C2B 103.5(7) . .
C4B C3B H3BA 111.1 . .
C2B C3B H3BA 111.1 . .
C4B C3B H3BB 111.1 . .
C2B C3B H3BB 111.1 . .
H3BA C3B H3BB 109.0 . .
O1B C4B C3B 107.5(9) . .
O1B C4B H4BA 110.2 . .
C3B C4B H4BA 110.2 . .
O1B C4B H4BB 110.2 . .
C3B C4B H4BB 110.2 . .
H4BA C4B H4BB 108.5 . .
C1B' O1B' C4B' 109.3(9) . .
O1B' C1B' C2B' 107.5(8) . .
O1B' C1B' H1BC 110.2 . .
C2B' C1B' H1BC 110.2 . .
O1B' C1B' H1BD 110.2 . .
C2B' C1B' H1BD 110.2 . .
H1BC C1B' H1BD 108.5 . .
C3B' C2B' C1B' 103.0(7) . .
C3B' C2B' H2BC 111.2 . .
C1B' C2B' H2BC 111.2 . .
C3B' C2B' H2BD 111.2 . .
C1B' C2B' H2BD 111.2 . .
H2BC C2B' H2BD 109.1 . .
C2B' C3B' C4B' 105.3(8) . .
C2B' C3B' H3BC 110.7 . .
C4B' C3B' H3BC 110.7 . .
C2B' C3B' H3BD 110.7 . .
C4B' C3B' H3BD 110.7 . .
H3BC C3B' H3BD 108.8 . .
O1B' C4B' C3B' 106.5(8) . .
O1B' C4B' H4BC 110.4 . .
C3B' C4B' H4BC 110.4 . .
O1B' C4B' H4BD 110.4 . .
C3B' C4B' H4BD 110.4 . .
H4BC C4B' H4BD 108.6 . .

loop_
_geom_bond_atom_site_label_1
_geom_bond_atom_site_label_2
_geom_bond_distance
_geom_bond_site_symmetry_2
B1 B2 1.767(5) .
B1 B6 1.772(5) .
B1 B4 1.776(5) .
B1 B3 1.778(6) .
B1 B5 1.788(6) .
B1 H1 1.1000 .
N1 C3 1.291(4) .
N1 C4 1.502(3) .
N1 Mo1 2.222(2) .
O1 C10 1.267(4) .
O1 Mo1 2.1012(19) .
C1 C2 1.675(4) .
C1 B6 1.712(4) .
C1 B2 1.718(4) .
C1 B7 1.721(4) .
C1 B10 1.732(4) .
C1 Mo1 2.211(3) 3_656
Mo1 Mo1 2.0698(4) 3_656
Mo1 O2 2.1087(19) 3_656
B2 B7 1.758(5) .
B2 B6 1.760(5) .
B2 B3 1.774(5) .
B2 H2 1.1000 .
N2 C3 1.363(4) .
N2 C7 1.493(4) .
N2 H2A 0.976(18) .
O2 C10 1.273(4) .
C2 C3 1.526(4) .
C2 B10 1.702(4) .
C2 B8 1.708(4) .
C2 B7 1.711(4) .
C2 B9 1.727(4) .
B3 B8 1.768(5) .
B3 B4 1.778(5) .
B3 B7 1.785(5) .
B3 H3 1.1000 .
B8 B9 1.775(5) .
B8 B4 1.780(5) .
B8 B7 1.787(5) .
B8 H8 1.1000 .
C8 C7 1.505(5) .
C8 H8A 0.9600 .
C8 H8AB 0.9600 .
C8 H8AC 0.9600 .
B7 H7 1.1000 .
C7 C9 1.518(4) .
C7 H7A 0.9800 .
B6 B10 1.772(5) .
B6 B5 1.776(5) .
B6 H6 1.1000 .
C6 C4 1.514(5) .
C6 H6A 0.9600 .
C6 H6AB 0.9600 .
C6 H6AC 0.9600 .
B5 B9 1.758(5) .
B5 B10 1.782(5) .
B5 B4 1.786(5) .
B5 H5 1.1000 .
C5 C4 1.528(5) .
C5 H5A 0.9600 .
C5 H5AB 0.9600 .
C5 H5AC 0.9600 .
C4 H4 0.9800 .
B4 B9 1.761(5) .
B4 H4A 1.1000 .
B9 B10 1.779(5) .
B9 H9 1.1000 .
C9 H9A 0.9600 .
C9 H9AB 0.9600 .
C9 H9AC 0.9600 .
B10 H10 1.1000 .
C10 C11 1.490(4) .
C11 H11A 0.9600 .
C11 H11B 0.9600 .
C11 H11C 0.9600 .
O1A C1A 1.421(9) .
O1A C4A 1.447(10) .
C1A C2A 1.478(11) .
C1A H1AA 0.9700 .
C1A H1AB 0.9700 .
C2A C3A 1.495(10) .
C2A H2AA 0.9700 .
C2A H2AB 0.9700 .
C3A C4A 1.526(10) .
C3A H3AA 0.9700 .
C3A H3AB 0.9700 .
C4A H4AA 0.9700 .
C4A H4AB 0.9700 .
O1A' C4A' 1.446(12) .
O1A' C1A' 1.478(13) .
C1A' C2A' 1.475(12) .
C1A' H1AC 0.9700 .
C1A' H1AD 0.9700 .
C2A' C3A' 1.487(12) .
C2A' H2AC 0.9700 .
C2A' H2AD 0.9700 .
C3A' C4A' 1.489(12) .
C3A' H3AC 0.9700 .
C3A' H3AD 0.9700 .
C4A' H4AC 0.9700 .
C4A' H4AD 0.9700 .
O1B C1B 1.421(11) .
O1B C4B 1.431(11) .
C1B C2B 1.484(12) .
C1B H1BA 0.9700 .
C1B H1BB 0.9700 .
C2B C3B 1.523(12) .
C2B H2BA 0.9700 .
C2B H2BB 0.9700 .
C3B C4B 1.479(12) .
C3B H3BA 0.9700 .
C3B H3BB 0.9700 .
C4B H4BA 0.9700 .
C4B H4BB 0.9700 .
O1B' C1B' 1.421(11) .
O1B' C4B' 1.424(10) .
C1B' C2B' 1.502(11) .
C1B' H1BC 0.9700 .
C1B' H1BD 0.9700 .
C2B' C3B' 1.476(11) .
C2B' H2BC 0.9700 .
C2B' H2BD 0.9700 .
C3B' C4B' 1.484(10) .
C3B' H3BC 0.9700 .
C3B' H3BD 0.9700 .
C4B' H4BC 0.9700 .
C4B' H4BD 0.9700 .

loop_
_geom_torsion_atom_site_label_1
_geom_torsion_atom_site_label_2
_geom_torsion_atom_site_label_3
_geom_torsion_atom_site_label_4
_geom_torsion
_geom_torsion_site_symmetry_1
C2 C1 B2 B7 -39.4(2) .
B6 C1 B2 B7 -141.0(2) .
B10 C1 B2 B7 -103.7(2) .
Mo1 C1 B2 B7 116.6(2) 3_656
C2 C1 B2 B6 101.6(2) .
B7 C1 B2 B6 141.0(2) .
B10 C1 B2 B6 37.3(2) .
Mo1 C1 B2 B6 -102.4(2) 3_656
C2 C1 B2 B1 63.1(3) .
B6 C1 B2 B1 -38.4(2) .
B7 C1 B2 B1 102.6(3) .
B10 C1 B2 B1 -1.1(3) .
Mo1 C1 B2 B1 -140.8(2) 3_656
C2 C1 B2 B3 -0.1(3) .
B6 C1 B2 B3 -101.7(3) .
B7 C1 B2 B3 39.3(2) .
B10 C1 B2 B3 -64.3(3) .
Mo1 C1 B2 B3 155.9(2) 3_656
B6 B1 B2 C1 37.8(2) .
B4 B1 B2 C1 -62.7(3) .
B3 B1 B2 C1 -100.2(3) .
B5 B1 B2 C1 0.8(3) .
B6 B1 B2 B7 100.4(3) .
B4 B1 B2 B7 -0.1(3) .
B3 B1 B2 B7 -37.6(2) .
B5 B1 B2 B7 63.5(3) .
B4 B1 B2 B6 -100.5(3) .
B3 B1 B2 B6 -138.0(3) .
B5 B1 B2 B6 -37.0(2) .
B6 B1 B2 B3 138.0(3) .
B4 B1 B2 B3 37.5(3) .
B5 B1 B2 B3 101.0(3) .
B6 C1 C2 C3 -147.8(2) .
B2 C1 C2 C3 146.7(2) .
B7 C1 C2 C3 106.8(3) .
B10 C1 C2 C3 -107.9(3) .
Mo1 C1 C2 C3 -2.9(4) 3_656
B6 C1 C2 B10 -39.9(2) .
B2 C1 C2 B10 -105.4(2) .
B7 C1 C2 B10 -145.3(2) .
Mo1 C1 C2 B10 105.1(3) 3_656
B6 C1 C2 B8 66.7(3) .
B2 C1 C2 B8 1.2(3) .
B7 C1 C2 B8 -38.7(2) .
B10 C1 C2 B8 106.6(2) .
Mo1 C1 C2 B8 -148.3(2) 3_656
B6 C1 C2 B7 105.4(2) .
B2 C1 C2 B7 39.9(2) .
B10 C1 C2 B7 145.3(2) .
Mo1 C1 C2 B7 -109.6(3) 3_656
B6 C1 C2 B9 -0.9(3) .
B2 C1 C2 B9 -66.4(3) .
B7 C1 C2 B9 -106.3(3) .
B10 C1 C2 B9 39.0(2) .
Mo1 C1 C2 B9 144.1(2) 3_656
C4 N1 C3 N2 15.0(4) .
Mo1 N1 C3 N2 -152.8(2) .
C4 N1 C3 C2 -161.4(2) .
Mo1 N1 C3 C2 30.8(4) .
C7 N2 C3 N1 54.6(4) .
C7 N2 C3 C2 -128.8(3) .
C1 C2 C3 N1 -19.4(4) .
B10 C2 C3 N1 -91.7(3) .
B8 C2 C3 N1 124.1(3) .
B7 C2 C3 N1 51.7(4) .
B9 C2 C3 N1 -164.1(3) .
C1 C2 C3 N2 163.8(2) .
B10 C2 C3 N2 91.6(3) .
B8 C2 C3 N2 -52.7(3) .
B7 C2 C3 N2 -125.0(3) .
B9 C2 C3 N2 19.1(4) .
C1 B2 B3 B8 -1.0(3) .
B7 B2 B3 B8 37.7(2) .
B6 B2 B3 B8 -63.1(3) .
B1 B2 B3 B8 -100.9(3) .
C1 B2 B3 B1 99.9(3) .
B7 B2 B3 B1 138.6(3) .
B6 B2 B3 B1 37.8(2) .
C1 B2 B3 B4 62.6(3) .
B7 B2 B3 B4 101.3(3) .
B6 B2 B3 B4 0.4(3) .
B1 B2 B3 B4 -37.4(2) .
C1 B2 B3 B7 -38.7(2) .
B6 B2 B3 B7 -100.8(3) .
B1 B2 B3 B7 -138.6(3) .
B2 B1 B3 B8 100.2(3) .
B6 B1 B3 B8 62.9(3) .
B4 B1 B3 B8 -37.9(2) .
B5 B1 B3 B8 -0.3(3) .
B6 B1 B3 B2 -37.3(2) .
B4 B1 B3 B2 -138.1(3) .
B5 B1 B3 B2 -100.5(3) .
B2 B1 B3 B4 138.1(3) .
B6 B1 B3 B4 100.8(3) .
B5 B1 B3 B4 37.6(2) .
B2 B1 B3 B7 36.5(2) .
B6 B1 B3 B7 -0.8(3) .
B4 B1 B3 B7 -101.6(3) .
B5 B1 B3 B7 -64.0(3) .
C3 C2 B8 B3 -148.4(3) .
C1 C2 B8 B3 -1.8(3) .
B10 C2 B8 B3 65.9(3) .
B7 C2 B8 B3 -39.7(2) .
B9 C2 B8 B3 101.9(3) .
C3 C2 B8 B9 109.8(3) .
C1 C2 B8 B9 -103.6(2) .
B10 C2 B8 B9 -35.9(2) .
B7 C2 B8 B9 -141.5(2) .
C3 C2 B8 B4 149.0(3) .
C1 C2 B8 B4 -64.4(3) .
B10 C2 B8 B4 3.3(3) .
B7 C2 B8 B4 -102.3(3) .
B9 C2 B8 B4 39.3(2) .
C3 C2 B8 B7 -108.7(3) .
C1 C2 B8 B7 37.9(2) .
B10 C2 B8 B7 105.6(3) .
B9 C2 B8 B7 141.5(2) .
B2 B3 B8 C2 1.6(3) .
B1 B3 B8 C2 -61.3(3) .
B4 B3 B8 C2 -99.1(3) .
B7 B3 B8 C2 38.8(2) .
B2 B3 B8 B9 63.9(3) .
B1 B3 B8 B9 0.9(3) .
B4 B3 B8 B9 -36.9(2) .
B7 B3 B8 B9 101.1(3) .
B2 B3 B8 B4 100.7(3) .
B1 B3 B8 B4 37.7(2) .
B7 B3 B8 B4 137.9(3) .
B2 B3 B8 B7 -37.2(2) .
B1 B3 B8 B7 -100.2(3) .
B4 B3 B8 B7 -137.9(3) .
C3 C2 B7 C1 -111.8(3) .
B10 C2 B7 C1 33.2(2) .
B8 C2 B7 C1 139.4(2) .
B9 C2 B7 C1 102.4(2) .
C3 C2 B7 B2 -149.8(2) .
C1 C2 B7 B2 -38.0(2) .
B10 C2 B7 B2 -4.8(3) .
B8 C2 B7 B2 101.4(3) .
B9 C2 B7 B2 64.4(3) .
C3 C2 B7 B3 147.9(3) .
C1 C2 B7 B3 -100.3(3) .
B10 C2 B7 B3 -67.1(3) .
B8 C2 B7 B3 39.1(2) .
B9 C2 B7 B3 2.0(3) .
C3 C2 B7 B8 108.8(3) .
C1 C2 B7 B8 -139.4(2) .
B10 C2 B7 B8 -106.2(3) .
B9 C2 B7 B8 -37.0(2) .
B6 C1 B7 C2 -99.4(2) .
B2 C1 B7 C2 -136.2(2) .
B10 C1 B7 C2 -32.1(2) .
Mo1 C1 B7 C2 123.8(2) 3_656
C2 C1 B7 B2 136.2(2) .
B6 C1 B7 B2 36.7(2) .
B10 C1 B7 B2 104.1(2) .
Mo1 C1 B7 B2 -100.0(2) 3_656
C2 C1 B7 B3 97.3(2) .
B6 C1 B7 B3 -2.1(3) .
B2 C1 B7 B3 -38.9(2) .
B10 C1 B7 B3 65.2(3) .
Mo1 C1 B7 B3 -138.9(2) 3_656
C2 C1 B7 B8 35.2(2) .
B6 C1 B7 B8 -64.2(3) .
B2 C1 B7 B8 -100.9(3) .
B10 C1 B7 B8 3.2(3) .
Mo1 C1 B7 B8 159.07(19) 3_656
C1 B2 B7 C2 37.7(2) .
B6 B2 B7 C2 3.1(3) .
B1 B2 B7 C2 -60.9(3) .
B3 B2 B7 C2 -98.3(3) .
B6 B2 B7 C1 -34.6(2) .
B1 B2 B7 C1 -98.5(3) .
B3 B2 B7 C1 -135.9(3) .
C1 B2 B7 B3 135.9(3) .
B6 B2 B7 B3 101.4(3) .
B1 B2 B7 B3 37.4(3) .
C1 B2 B7 B8 98.7(2) .
B6 B2 B7 B8 64.1(3) .
B1 B2 B7 B8 0.2(3) .
B3 B2 B7 B8 -37.2(2) .
B8 B3 B7 C2 -38.6(2) .
B2 B3 B7 C2 99.2(2) .
B1 B3 B7 C2 62.5(3) .
B4 B3 B7 C2 -0.8(3) .
B8 B3 B7 C1 -99.4(2) .
B2 B3 B7 C1 38.5(2) .
B1 B3 B7 C1 1.7(3) .
B4 B3 B7 C1 -61.6(3) .
B8 B3 B7 B2 -137.8(3) .
B1 B3 B7 B2 -36.7(2) .
B4 B3 B7 B2 -100.0(3) .
B2 B3 B7 B8 137.8(3) .
B1 B3 B7 B8 101.1(3) .
B4 B3 B7 B8 37.8(2) .
B3 B8 B7 C2 134.8(3) .
B9 B8 B7 C2 34.3(2) .
B4 B8 B7 C2 97.1(3) .
C2 B8 B7 C1 -35.2(2) .
B3 B8 B7 C1 99.6(3) .
B9 B8 B7 C1 -1.0(3) .
B4 B8 B7 C1 61.9(3) .
C2 B8 B7 B2 -97.3(2) .
B3 B8 B7 B2 37.5(2) .
B9 B8 B7 B2 -63.0(3) .
B4 B8 B7 B2 -0.2(3) .
C2 B8 B7 B3 -134.8(3) .
B9 B8 B7 B3 -100.5(3) .
B4 B8 B7 B3 -37.7(3) .
C3 N2 C7 C8 47.1(4) .
C3 N2 C7 C9 170.5(3) .
C2 C1 B6 B2 -101.5(2) .
B7 C1 B6 B2 -36.6(2) .
B10 C1 B6 B2 -140.5(2) .
Mo1 C1 B6 B2 105.5(2) 3_656
C2 C1 B6 B10 39.0(2) .
B2 C1 B6 B10 140.5(2) .
B7 C1 B6 B10 103.8(2) .
Mo1 C1 B6 B10 -114.1(2) 3_656
C2 C1 B6 B1 -63.2(3) .
B2 C1 B6 B1 38.3(2) .
B7 C1 B6 B1 1.7(3) .
B10 C1 B6 B1 -102.2(3) .
Mo1 C1 B6 B1 143.8(2) 3_656
C2 C1 B6 B5 0.4(3) .
B2 C1 B6 B5 101.9(3) .
B7 C1 B6 B5 65.2(3) .
B10 C1 B6 B5 -38.6(2) .
Mo1 C1 B6 B5 -152.6(2) 3_656
B7 B2 B6 C1 34.7(2) .
B1 B2 B6 C1 136.7(3) .
B3 B2 B6 C1 99.0(3) .
C1 B2 B6 B10 -35.3(2) .
B7 B2 B6 B10 -0.6(3) .
B1 B2 B6 B10 101.4(3) .
B3 B2 B6 B10 63.7(3) .
C1 B2 B6 B1 -136.7(3) .
B7 B2 B6 B1 -102.0(3) .
B3 B2 B6 B1 -37.7(2) .
C1 B2 B6 B5 -99.3(2) .
B7 B2 B6 B5 -64.6(3) .
B1 B2 B6 B5 37.5(2) .
B3 B2 B6 B5 -0.3(3) .
B2 B1 B6 C1 -38.0(2) .
B4 B1 B6 C1 62.9(3) .
B3 B1 B6 C1 -0.5(3) .
B5 B1 B6 C1 100.6(3) .
B4 B1 B6 B2 100.9(3) .
B3 B1 B6 B2 37.5(2) .
B5 B1 B6 B2 138.5(3) .
B2 B1 B6 B10 -100.8(3) .
B4 B1 B6 B10 0.1(3) .
B3 B1 B6 B10 -63.3(3) .
B5 B1 B6 B10 37.7(2) .
B2 B1 B6 B5 -138.5(3) .
B4 B1 B6 B5 -37.7(2) .
B3 B1 B6 B5 -101.1(3) .
C1 B6 B5 B9 0.2(3) .
B2 B6 B5 B9 62.8(3) .
B10 B6 B5 B9 -38.1(2) .
B1 B6 B5 B9 100.1(3) .
C1 B6 B5 B10 38.2(2) .
B2 B6 B5 B10 100.9(3) .
B1 B6 B5 B10 138.1(3) .
C1 B6 B5 B4 -62.6(3) .
B2 B6 B5 B4 0.0(3) .
B10 B6 B5 B4 -100.8(3) .
B1 B6 B5 B4 37.3(2) .
C1 B6 B5 B1 -99.9(3) .
B2 B6 B5 B1 -37.3(2) .
B10 B6 B5 B1 -138.1(3) .
B2 B1 B5 B9 -63.8(3) .
B6 B1 B5 B9 -100.7(3) .
B4 B1 B5 B9 37.1(2) .
B3 B1 B5 B9 -0.4(3) .
B2 B1 B5 B6 36.9(2) .
B4 B1 B5 B6 137.9(3) .
B3 B1 B5 B6 100.3(3) .
B2 B1 B5 B10 -0.3(3) .
B6 B1 B5 B10 -37.2(2) .
B4 B1 B5 B10 100.7(3) .
B3 B1 B5 B10 63.1(3) .
B2 B1 B5 B4 -101.0(3) .
B6 B1 B5 B4 -137.9(3) .
B3 B1 B5 B4 -37.5(2) .
C3 N1 C4 C6 120.6(3) .
Mo1 N1 C4 C6 -68.7(3) .
C3 N1 C4 C5 -115.5(3) .
Mo1 N1 C4 C5 55.2(3) .
B2 B1 B4 B9 63.4(3) .
B6 B1 B4 B9 0.4(3) .
B3 B1 B4 B9 100.9(3) .
B5 B1 B4 B9 -37.2(2) .
B2 B1 B4 B3 -37.5(2) .
B6 B1 B4 B3 -100.5(3) .
B5 B1 B4 B3 -138.1(3) .
B2 B1 B4 B8 0.0(4) .
B6 B1 B4 B8 -63.1(3) .
B3 B1 B4 B8 37.5(2) .
B5 B1 B4 B8 -100.6(3) .
B2 B1 B4 B5 100.6(3) .
B6 B1 B4 B5 37.5(2) .
B3 B1 B4 B5 138.1(3) .
B8 B3 B4 B9 37.2(2) .
B2 B3 B4 B9 -63.2(3) .
B1 B3 B4 B9 -100.5(3) .
B7 B3 B4 B9 -0.6(3) .
B8 B3 B4 B1 137.7(3) .
B2 B3 B4 B1 37.2(2) .
B7 B3 B4 B1 99.8(3) .
B2 B3 B4 B8 -100.5(3) .
B1 B3 B4 B8 -137.7(3) .
B7 B3 B4 B8 -37.9(2) .
B8 B3 B4 B5 100.1(3) .
B2 B3 B4 B5 -0.4(3) .
B1 B3 B4 B5 -37.6(2) .
B7 B3 B4 B5 62.2(3) .
C2 B8 B4 B9 -39.3(2) .
B3 B8 B4 B9 -138.4(3) .
B7 B8 B4 B9 -100.6(3) .
C2 B8 B4 B1 61.5(3) .
B3 B8 B4 B1 -37.7(3) .
B9 B8 B4 B1 100.8(3) .
B7 B8 B4 B1 0.1(3) .
C2 B8 B4 B3 99.1(3) .
B9 B8 B4 B3 138.4(3) .
B7 B8 B4 B3 37.8(2) .
C2 B8 B4 B5 -2.0(3) .
B3 B8 B4 B5 -101.2(3) .
B9 B8 B4 B5 37.3(2) .
B7 B8 B4 B5 -63.4(3) .
B6 B5 B4 B9 100.7(3) .
B10 B5 B4 B9 37.8(2) .
B1 B5 B4 B9 138.0(3) .
B9 B5 B4 B1 -138.0(3) .
B6 B5 B4 B1 -37.3(2) .
B10 B5 B4 B1 -100.2(3) .
B9 B5 B4 B3 -100.5(3) .
B6 B5 B4 B3 0.2(3) .
B10 B5 B4 B3 -62.7(3) .
B1 B5 B4 B3 37.5(2) .
B9 B5 B4 B8 -37.6(2) .
B6 B5 B4 B8 63.2(3) .
B10 B5 B4 B8 0.2(3) .
B1 B5 B4 B8 100.5(3) .
C3 C2 B9 B5 148.7(3) .
C1 C2 B9 B5 1.0(3) .
B10 C2 B9 B5 39.6(2) .
B8 C2 B9 B5 -103.2(3) .
B7 C2 B9 B5 -65.9(3) .
C3 C2 B9 B4 -147.9(2) .
C1 C2 B9 B4 64.4(3) .
B10 C2 B9 B4 103.1(3) .
B8 C2 B9 B4 -39.8(2) .
B7 C2 B9 B4 -2.4(3) .
C3 C2 B9 B8 -108.1(3) .
C1 C2 B9 B8 104.2(2) .
B10 C2 B9 B8 142.9(3) .
B7 C2 B9 B8 37.3(2) .
C3 C2 B9 B10 109.0(3) .
C1 C2 B9 B10 -38.7(2) .
B8 C2 B9 B10 -142.9(3) .
B7 C2 B9 B10 -105.5(3) .
B6 B5 B9 C2 -0.7(3) .
B10 B5 B9 C2 -38.5(2) .
B4 B5 B9 C2 99.3(3) .
B1 B5 B9 C2 62.2(3) .
B6 B5 B9 B4 -100.0(3) .
B10 B5 B9 B4 -137.8(3) .
B1 B5 B9 B4 -37.2(2) .
B6 B5 B9 B8 -61.9(3) .
B10 B5 B9 B8 -99.7(3) .
B4 B5 B9 B8 38.1(2) .
B1 B5 B9 B8 0.9(3) .
B6 B5 B9 B10 37.8(2) .
B4 B5 B9 B10 137.8(3) .
B1 B5 B9 B10 100.6(3) .
B1 B4 B9 C2 -61.6(3) .
B3 B4 B9 C2 1.8(3) .
B8 B4 B9 C2 38.8(2) .
B5 B4 B9 C2 -99.1(2) .
B1 B4 B9 B5 37.5(2) .
B3 B4 B9 B5 100.9(3) .
B8 B4 B9 B5 137.9(3) .
B1 B4 B9 B8 -100.4(3) .
B3 B4 B9 B8 -37.0(2) .
B5 B4 B9 B8 -137.9(3) .
B1 B4 B9 B10 -0.7(3) .
B3 B4 B9 B10 62.7(3) .
B8 B4 B9 B10 99.7(3) .
B5 B4 B9 B10 -38.2(2) .
B3 B8 B9 C2 -97.6(3) .
B4 B8 B9 C2 -134.8(2) .
B7 B8 B9 C2 -33.9(2) .
C2 B8 B9 B5 96.5(2) .
B3 B8 B9 B5 -1.1(3) .
B4 B8 B9 B5 -38.3(2) .
B7 B8 B9 B5 62.5(3) .
C2 B8 B9 B4 134.8(2) .
B3 B8 B9 B4 37.2(2) .
B7 B8 B9 B4 100.9(3) .
C2 B8 B9 B10 32.5(2) .
B3 B8 B9 B10 -65.2(3) .
B4 B8 B9 B10 -102.4(3) .
B7 B8 B9 B10 -1.5(3) .
C3 C2 B10 C1 111.7(3) .
B8 C2 B10 C1 -102.8(2) .
B7 C2 B10 C1 -33.0(2) .
B9 C2 B10 C1 -138.7(2) .
C3 C2 B10 B6 149.1(2) .
C1 C2 B10 B6 37.4(2) .
B8 C2 B10 B6 -65.4(3) .
B7 C2 B10 B6 4.4(3) .
B9 C2 B10 B6 -101.3(3) .
C3 C2 B10 B9 -109.6(3) .
C1 C2 B10 B9 138.7(2) .
B8 C2 B10 B9 35.8(2) .
B7 C2 B10 B9 105.7(3) .
C3 C2 B10 B5 -148.6(2) .
C1 C2 B10 B5 99.7(2) .
B8 C2 B10 B5 -3.2(3) .
B7 C2 B10 B5 66.6(3) .
B9 C2 B10 B5 -39.0(2) .
B6 C1 B10 C2 136.4(2) .
B2 C1 B10 C2 99.2(2) .
B7 C1 B10 C2 32.3(2) .
Mo1 C1 B10 C2 -124.4(2) 3_656
C2 C1 B10 B6 -136.4(2) .
B2 C1 B10 B6 -37.3(2) .
B7 C1 B10 B6 -104.2(2) .
Mo1 C1 B10 B6 99.1(2) 3_656
C2 C1 B10 B9 -36.4(2) .
B6 C1 B10 B9 100.0(3) .
B2 C1 B10 B9 62.8(3) .
B7 C1 B10 B9 -4.1(3) .
Mo1 C1 B10 B9 -160.81(18) 3_656
C2 C1 B10 B5 -98.3(2) .
B6 C1 B10 B5 38.2(2) .
B2 C1 B10 B5 0.9(3) .
B7 C1 B10 B5 -66.0(3) .
Mo1 C1 B10 B5 137.3(2) 3_656
C1 B6 B10 C2 -37.3(2) .
B2 B6 B10 C2 -2.1(3) .
B1 B6 B10 C2 61.5(3) .
B5 B6 B10 C2 99.3(3) .
B2 B6 B10 C1 35.2(2) .
B1 B6 B10 C1 98.8(3) .
B5 B6 B10 C1 136.7(3) .
C1 B6 B10 B9 -99.3(2) .
B2 B6 B10 B9 -64.1(3) .
B1 B6 B10 B9 -0.5(3) .
B5 B6 B10 B9 37.4(2) .
C1 B6 B10 B5 -136.7(3) .
B2 B6 B10 B5 -101.5(3) .
B1 B6 B10 B5 -37.8(2) .
B5 B9 B10 C2 -135.0(3) .
B4 B9 B10 C2 -96.5(3) .
B8 B9 B10 C2 -32.6(2) .
C2 B9 B10 C1 35.9(2) .
B5 B9 B10 C1 -99.1(3) .
B4 B9 B10 C1 -60.6(3) .
B8 B9 B10 C1 3.3(3) .
C2 B9 B10 B6 97.3(2) .
B5 B9 B10 B6 -37.7(2) .
B4 B9 B10 B6 0.7(3) .
B8 B9 B10 B6 64.7(3) .
C2 B9 B10 B5 135.0(3) .
B4 B9 B10 B5 38.4(2) .
B8 B9 B10 B5 102.4(3) .
B9 B5 B10 C2 39.1(2) .
B6 B5 B10 C2 -98.3(3) .
B4 B5 B10 C2 1.7(3) .
B1 B5 B10 C2 -61.2(3) .
B9 B5 B10 C1 100.0(2) .
B6 B5 B10 C1 -37.5(2) .
B4 B5 B10 C1 62.5(3) .
B1 B5 B10 C1 -0.3(3) .
B9 B5 B10 B6 137.5(3) .
B4 B5 B10 B6 100.0(3) .
B1 B5 B10 B6 37.2(2) .
B6 B5 B10 B9 -137.5(3) .
B4 B5 B10 B9 -37.5(2) .
B1 B5 B10 B9 -100.3(3) .
Mo1 O1 C10 O2 -1.7(4) .
Mo1 O1 C10 C11 179.5(2) .
Mo1 O2 C10 O1 0.4(4) 3_656
Mo1 O2 C10 C11 179.1(2) 3_656
C4A O1A C1A C2A 41.9(13) .
O1A C1A C2A C3A -43.0(13) .
C1A C2A C3A C4A 27.9(16) .
C1A O1A C4A C3A -23.5(15) .
C2A C3A C4A O1A -3.6(18) .
C4A' O1A' C1A' C2A' -43.4(19) .
O1A' C1A' C2A' C3A' 43.1(18) .
C1A' C2A' C3A' C4A' -28(2) .
C1A' O1A' C4A' C3A' 27(2) .
C2A' C3A' C4A' O1A' 1(3) .
C4B O1B C1B C2B -31.2(15) .
O1B C1B C2B C3B 38.2(13) .
C1B C2B C3B C4B -31.1(13) .
C1B O1B C4B C3B 10.9(15) .
C2B C3B C4B O1B 13.3(14) .
C4B' O1B' C1B' C2B' -7.9(18) .
O1B' C1B' C2B' C3B' 23.0(17) .
C1B' C2B' C3B' C4B' -28.9(15) .
C1B' O1B' C4B' C3B' -10.6(16) .
C2B' C3B' C4B' O1B' 25.1(13) .
